data_4071957
loop_
_publ_author_name
'Alonso-Moreno, Carlos'
'Lancaster, Simon J.'
'Wright, Joseph A.'
'Hughes, David L.'
'Zuccaccia, Cristiano'
'Correa, Andrea'
'Macchioni, Alceo'
'Cavallo, Luigi'
'Bochmann, Manfred'

_publ_section_title
;
 Ligand Mobility and Solution Structures of the Metallocenium Ion Pairs
 [Me2C(Cp)(fluorenyl)MCH2SiMe3+&#x00B7;&#x00B7;&#x00B7;X&#x2212;] (M = Zr,
 Hf; X = MeB(C6F5)3, B(C6F5)4)
;
_journal_issue 21
_journal_name_full Organometallics
_journal_page_first 5474
_journal_paper_doi 10.1021/om800486p
_journal_volume 27
_journal_year 2008
_chemical_formula_moiety 'C29 H40 Si2 Zr'
_chemical_formula_structural '[Zr(C5H4-CMe2-C13H8)(CH2SiMe3)2]'
_chemical_formula_sum 'C29 H40 Si2 Zr'
_chemical_formula_weight 536.01
_chemical_name_common 'Compound 1'
_chemical_name_systematic
; 
 ? 
;
_space_group_IT_number 56
_symmetry_cell_setting orthorhombic
_symmetry_Int_Tables_number 56
_symmetry_space_group_name_Hall '-P 2ab 2ac'
_symmetry_space_group_name_H-M 'P c c n'
_atom_sites_solution_hydrogens geom
_atom_sites_solution_primary direct
_atom_sites_solution_secondary difmap
_cell_angle_alpha 90.00
_cell_angle_beta 90.00
_cell_angle_gamma 90.00
_cell_formula_units_Z 8
_cell_length_a 37.3040(9)
_cell_length_b 16.6904(3)
_cell_length_c 8.9689(2)
_cell_measurement_reflns_used 14413
_cell_measurement_temperature 180(1)
_cell_measurement_theta_max 22.20
_cell_measurement_theta_min 3.70
_cell_volume 5584.2(2)
_computing_cell_refinement 'HKL Scalepack (Otwinowski & Minor, 1997)'
_computing_data_collection 'Collect (Nonius B.V., 1998)'
_computing_data_reduction 'HKL Denzo and Scalepack (Otwinowski & Minor, 1997)'
_computing_molecular_graphics 'ORTEP (Johnson, 1971)'
_computing_publication_material 'SHELXL-97 (Sheldrick, 1997)'
_computing_structure_refinement 'SHELXL-97 (Sheldrick, 1997)'
_computing_structure_solution 'SHELXS-97 (Sheldrick, 1997)'
_diffrn_ambient_temperature 180(1)
_diffrn_measured_fraction_theta_full 0.970
_diffrn_measured_fraction_theta_max 0.970
_diffrn_measurement_device_type 'Nonius KappaCCD diffractometer'
_diffrn_measurement_method 'Thin slice \w and \f scans'
_diffrn_radiation_probe x-ray
_diffrn_radiation_source 'Fine-focus sealed tube'
_diffrn_radiation_type Mo-K\a
_diffrn_radiation_wavelength 0.71073
_diffrn_reflns_av_R_equivalents 0.0955
_diffrn_reflns_av_sigmaI/netI 0.0901
_diffrn_reflns_limit_h_max 39
_diffrn_reflns_limit_h_min -39
_diffrn_reflns_limit_k_max 17
_diffrn_reflns_limit_k_min -17
_diffrn_reflns_limit_l_max 9
_diffrn_reflns_limit_l_min -9
_diffrn_reflns_number 14413
_diffrn_reflns_theta_full 22.20
_diffrn_reflns_theta_max 22.20
_diffrn_reflns_theta_min 3.70
_exptl_absorpt_coefficient_mu 0.494
_exptl_absorpt_correction_T_max 0.992
_exptl_absorpt_correction_T_min 0.827
_exptl_absorpt_correction_type multi-scan
_exptl_absorpt_process_details
;
multi-scan from symmetry-related measurements 
 SORTAV (Blessing, 1995)
;
_exptl_crystal_colour yellow
_exptl_crystal_density_diffrn 1.275
_exptl_crystal_density_method 'not measured'
_exptl_crystal_description needles
_exptl_crystal_F_000 2256
_exptl_crystal_size_max 0.23
_exptl_crystal_size_mid 0.05
_exptl_crystal_size_min 0.02
_refine_diff_density_max 0.355
_refine_diff_density_min -0.333
_refine_diff_density_rms 0.076
_refine_ls_extinction_method none
_refine_ls_goodness_of_fit_ref 1.043
_refine_ls_hydrogen_treatment constr
_refine_ls_matrix_type full
_refine_ls_number_parameters 289
_refine_ls_number_reflns 3415
_refine_ls_number_restraints 0
_refine_ls_restrained_S_all 1.043
_refine_ls_R_factor_all 0.1192
_refine_ls_R_factor_gt 0.0642
_refine_ls_shift/su_max 0.001
_refine_ls_shift/su_mean 0.000
_refine_ls_structure_factor_coef Fsqd
_refine_ls_weighting_details 'calc w=1/[\s^2^(Fo^2^)+22.2495P] where P=(Fo^2^+2Fc^2^)/3'
_refine_ls_weighting_scheme calc
_refine_ls_wR_factor_gt 0.1008
_refine_ls_wR_factor_ref 0.1121
_reflns_number_gt 2160
_reflns_number_total 3415
_reflns_threshold_expression I>2\s(I)
_cod_data_source_file om800486p_si_002.cif
_cod_data_source_block 1
_cod_original_sg_symbol_H-M 'P ccn'
_cod_database_code 4071957

loop_
_symmetry_equiv_pos_as_xyz
'x, y, z'
'-x+1/2, -y+1/2, z'
'x+1/2, -y, -z+1/2'
'-x, y+1/2, -z+1/2'
'-x, -y, -z'
'x-1/2, y-1/2, -z'
'-x-1/2, y, z-1/2'
'x, -y-1/2, z-1/2'

loop_
_atom_site_label
_atom_site_type_symbol
_atom_site_fract_x
_atom_site_fract_y
_atom_site_fract_z
_atom_site_U_iso_or_equiv
_atom_site_adp_type
_atom_site_occupancy
_atom_site_symmetry_multiplicity
_atom_site_calc_flag
_atom_site_refinement_flags
Zr Zr 0.367199(18) 0.49418(4) 0.65110(6) 0.0323(2) Uani 1 1 d .
C1 C 0.3694(2) 0.4210(4) 0.3269(7) 0.0440(19) Uani 1 1 d .
C11 C 0.3684(2) 0.3784(4) 0.4817(7) 0.0336(18) Uani 1 1 d .
C12 C 0.3987(2) 0.3613(4) 0.5764(8) 0.0351(19) Uani 1 1 d .
C13 C 0.3860(2) 0.3364(4) 0.7210(8) 0.036(2) Uani 1 1 d .
C14 C 0.3477(2) 0.3378(4) 0.7166(8) 0.0335(19) Uani 1 1 d .
C15 C 0.3367(2) 0.3629(4) 0.5704(8) 0.0322(19) Uani 1 1 d .
C16 C 0.4365(2) 0.3643(4) 0.5586(9) 0.050(2) Uani 1 1 d .
H16 H 0.4462 0.3815 0.4686 0.060 Uiso 1 1 calc R
C17 C 0.4590(2) 0.3420(5) 0.6729(12) 0.060(2) Uani 1 1 d .
H17 H 0.4836 0.3434 0.6581 0.073 Uiso 1 1 calc R
C18 C 0.4456(3) 0.3174(5) 0.8103(11) 0.063(3) Uani 1 1 d .
H18 H 0.4613 0.3024 0.8857 0.075 Uiso 1 1 calc R
C19 C 0.4098(2) 0.3152(4) 0.8347(9) 0.048(2) Uani 1 1 d .
H19 H 0.4010 0.2996 0.9273 0.057 Uiso 1 1 calc R
C20 C 0.3228(3) 0.3175(4) 0.8267(8) 0.046(2) Uani 1 1 d .
H20 H 0.3303 0.3011 0.9207 0.055 Uiso 1 1 calc R
C21 C 0.2872(3) 0.3223(4) 0.7933(11) 0.057(3) Uani 1 1 d .
H21 H 0.2703 0.3085 0.8652 0.068 Uiso 1 1 calc R
C22 C 0.2756(2) 0.3476(5) 0.6524(11) 0.058(2) Uani 1 1 d .
H22 H 0.2512 0.3516 0.6338 0.069 Uiso 1 1 calc R
C23 C 0.2992(2) 0.3666(4) 0.5418(9) 0.049(2) Uani 1 1 d .
H23 H 0.2908 0.3819 0.4483 0.059 Uiso 1 1 calc R
C31 C 0.3675(2) 0.5079(4) 0.3776(6) 0.0435(18) Uani 1 1 d .
C32 C 0.3969(3) 0.5530(5) 0.4314(8) 0.058(2) Uani 1 1 d .
H32 H 0.4210 0.5401 0.4173 0.070 Uiso 1 1 calc R
C33 C 0.3842(4) 0.6200(6) 0.5088(10) 0.079(4) Uani 1 1 d .
H33 H 0.3982 0.6597 0.5528 0.095 Uiso 1 1 calc R
C34 C 0.3470(4) 0.6167(6) 0.5083(9) 0.074(3) Uani 1 1 d .
H34 H 0.3316 0.6535 0.5525 0.089 Uiso 1 1 calc R
C35 C 0.3369(3) 0.5478(5) 0.4292(8) 0.050(2) Uani 1 1 d .
H35 H 0.3134 0.5312 0.4135 0.060 Uiso 1 1 calc R
C41 C 0.3367(3) 0.3990(5) 0.2295(8) 0.073(3) Uani 1 1 d .
H41A H 0.3386 0.3443 0.1977 0.109 Uiso 1 1 calc R
H41B H 0.3359 0.4334 0.1438 0.109 Uiso 1 1 calc R
H41C H 0.3151 0.4057 0.2867 0.109 Uiso 1 1 calc R
C42 C 0.4038(2) 0.4041(5) 0.2370(8) 0.076(3) Uani 1 1 d .
H42A H 0.4040 0.3490 0.2062 0.114 Uiso 1 1 calc R
H42B H 0.4244 0.4146 0.2981 0.114 Uiso 1 1 calc R
H42C H 0.4044 0.4380 0.1507 0.114 Uiso 1 1 calc R
C5 C 0.41194(18) 0.5262(4) 0.8061(7) 0.041(2) Uani 1 1 d .
H5A H 0.3999 0.5259 0.9019 0.050 Uiso 1 1 calc R
H5B H 0.4261 0.4775 0.8055 0.050 Uiso 1 1 calc R
Si5 Si 0.44625(6) 0.60255(15) 0.8349(3) 0.0642(7) Uani 1 1 d .
C51 C 0.4639(3) 0.5940(6) 1.0307(10) 0.108(4) Uani 1 1 d .
H51A H 0.4817 0.6345 1.0473 0.162 Uiso 1 1 calc R
H51B H 0.4744 0.5421 1.0448 0.162 Uiso 1 1 calc R
H51C H 0.4445 0.6012 1.1001 0.162 Uiso 1 1 calc R
C52 C 0.4299(3) 0.7081(5) 0.8140(10) 0.088(3) Uani 1 1 d .
H52A H 0.4494 0.7445 0.8305 0.133 Uiso 1 1 calc R
H52B H 0.4113 0.7182 0.8857 0.133 Uiso 1 1 calc R
H52C H 0.4206 0.7157 0.7152 0.133 Uiso 1 1 calc R
C53 C 0.4831(2) 0.5868(7) 0.6981(12) 0.125(5) Uani 1 1 d .
H53A H 0.5011 0.6273 0.7117 0.187 Uiso 1 1 calc R
H53B H 0.4737 0.5902 0.5987 0.187 Uiso 1 1 calc R
H53C H 0.4935 0.5349 0.7134 0.187 Uiso 1 1 calc R
C6 C 0.31949(19) 0.5258(4) 0.7946(7) 0.043(2) Uani 1 1 d .
H6A H 0.2995 0.5264 0.7254 0.051 Uiso 1 1 calc R
H6B H 0.3159 0.4786 0.8561 0.051 Uiso 1 1 calc R
Si6 Si 0.31014(6) 0.61022(13) 0.9219(2) 0.0437(6) Uani 1 1 d .
C61 C 0.2689(2) 0.5859(6) 1.0371(11) 0.100(4) Uani 1 1 d .
H61A H 0.2641 0.6293 1.1045 0.149 Uiso 1 1 calc R
H61B H 0.2730 0.5377 1.0929 0.149 Uiso 1 1 calc R
H61C H 0.2487 0.5785 0.9721 0.149 Uiso 1 1 calc R
C62 C 0.3480(2) 0.6297(5) 1.0540(7) 0.059(2) Uani 1 1 d .
H62A H 0.3420 0.6741 1.1173 0.088 Uiso 1 1 calc R
H62B H 0.3693 0.6421 0.9984 0.088 Uiso 1 1 calc R
H62C H 0.3521 0.5829 1.1138 0.088 Uiso 1 1 calc R
C63 C 0.3008(2) 0.7071(5) 0.8240(8) 0.069(3) Uani 1 1 d .
H63A H 0.2966 0.7484 0.8964 0.103 Uiso 1 1 calc R
H63B H 0.2799 0.7011 0.7622 0.103 Uiso 1 1 calc R
H63C H 0.3210 0.7213 0.7632 0.103 Uiso 1 1 calc R

loop_
_atom_site_aniso_label
_atom_site_aniso_U_11
_atom_site_aniso_U_22
_atom_site_aniso_U_33
_atom_site_aniso_U_23
_atom_site_aniso_U_13
_atom_site_aniso_U_12
Zr 0.0411(4) 0.0304(4) 0.0254(4) 0.0013(3) -0.0016(4) -0.0034(4)
C1 0.061(6) 0.046(4) 0.025(4) 0.003(4) -0.003(5) 0.003(4)
C11 0.040(5) 0.032(4) 0.029(4) 0.000(3) 0.007(4) -0.003(4)
C12 0.031(5) 0.030(4) 0.045(5) -0.007(4) -0.006(4) 0.004(4)
C13 0.053(7) 0.032(5) 0.022(5) 0.001(4) -0.002(4) -0.005(4)
C14 0.053(6) 0.022(4) 0.026(5) 0.001(3) 0.002(4) -0.008(4)
C15 0.034(5) 0.033(5) 0.029(5) -0.008(4) -0.010(4) -0.004(4)
C16 0.044(6) 0.044(5) 0.061(6) -0.003(4) 0.008(5) -0.002(4)
C17 0.027(5) 0.058(6) 0.096(7) 0.004(6) -0.013(6) 0.008(4)
C18 0.051(7) 0.055(6) 0.081(8) 0.004(5) -0.027(6) 0.004(5)
C19 0.070(7) 0.042(5) 0.031(5) 0.003(4) -0.009(5) 0.006(4)
C20 0.075(7) 0.028(4) 0.035(5) 0.003(4) 0.013(5) -0.016(4)
C21 0.053(7) 0.035(5) 0.082(8) -0.012(5) 0.037(6) -0.023(5)
C22 0.053(6) 0.047(5) 0.073(7) -0.017(5) -0.008(6) -0.009(4)
C23 0.061(7) 0.050(5) 0.037(5) -0.011(4) 0.000(5) -0.012(5)
C31 0.065(5) 0.046(4) 0.019(4) 0.002(4) 0.000(4) 0.003(6)
C32 0.079(7) 0.061(6) 0.034(5) 0.018(5) 0.011(5) -0.017(6)
C33 0.145(12) 0.047(7) 0.044(6) 0.009(5) 0.008(7) -0.042(8)
C34 0.145(12) 0.041(6) 0.036(6) 0.012(5) 0.010(7) 0.020(8)
C35 0.076(7) 0.041(5) 0.034(5) 0.008(4) -0.005(5) 0.014(5)
C41 0.122(9) 0.064(6) 0.033(5) 0.009(4) -0.021(5) -0.025(6)
C42 0.102(8) 0.087(7) 0.038(5) 0.011(5) 0.036(5) 0.030(6)
C5 0.036(5) 0.056(5) 0.031(4) -0.009(4) 0.005(3) 0.000(4)
Si5 0.0447(16) 0.0679(17) 0.0801(18) -0.0231(15) 0.0024(15) -0.0172(13)
C51 0.098(9) 0.109(9) 0.118(9) -0.025(7) -0.049(7) -0.029(7)
C52 0.113(9) 0.049(6) 0.104(8) -0.011(6) -0.002(7) -0.031(6)
C53 0.046(7) 0.163(11) 0.165(11) -0.057(9) 0.048(7) -0.043(7)
C6 0.039(5) 0.038(5) 0.050(5) -0.001(4) 0.003(4) 0.001(4)
Si6 0.0436(15) 0.0396(13) 0.0480(13) -0.0060(11) 0.0097(11) -0.0019(12)
C61 0.073(8) 0.089(8) 0.136(9) -0.025(7) 0.063(7) -0.017(6)
C62 0.067(7) 0.074(6) 0.035(5) -0.013(4) 0.000(4) 0.001(5)
C63 0.089(7) 0.057(6) 0.062(6) -0.008(5) -0.019(5) 0.017(5)

loop_
_atom_type_symbol
_atom_type_description
_atom_type_scat_dispersion_real
_atom_type_scat_dispersion_imag
_atom_type_scat_source
C C 0.0033 0.0016 'International Tables Vol C Tables 4.2.6.8 and 6.1.1.4'
H H 0.0000 0.0000 'International Tables Vol C Tables 4.2.6.8 and 6.1.1.4'
Si Si 0.0817 0.0704 'International Tables Vol C Tables 4.2.6.8 and 6.1.1.4'
Zr Zr -2.9673 0.5597 'International Tables Vol C Tables 4.2.6.8 and 6.1.1.4'

loop_
_geom_angle_atom_site_label_1
_geom_angle_atom_site_label_2
_geom_angle_atom_site_label_3
_geom_angle
C5 Zr C6 100.2(2)
C5 Zr C35 139.4(3)
C6 Zr C35 90.8(3)
C5 Zr C11 123.9(3)
C6 Zr C11 123.4(3)
C35 Zr C11 78.1(3)
C5 Zr C31 126.4(3)
C6 Zr C31 123.3(3)
C35 Zr C31 33.0(2)
C11 Zr C31 57.2(2)
C5 Zr C32 93.8(3)
C6 Zr C32 135.8(3)
C35 Zr C32 54.1(3)
C11 Zr C32 79.1(3)
C31 Zr C32 33.4(2)
C5 Zr C34 110.1(3)
C6 Zr C34 82.3(3)
C35 Zr C34 32.6(3)
C11 Zr C34 109.2(3)
C31 Zr C34 54.6(3)
C32 Zr C34 53.6(3)
C5 Zr C33 85.9(3)
C6 Zr C33 106.9(4)
C35 Zr C33 53.6(3)
C11 Zr C33 109.6(3)
C31 Zr C33 54.6(3)
C32 Zr C33 32.4(3)
C34 Zr C33 31.8(3)
C5 Zr C15 135.1(2)
C6 Zr C15 90.6(2)
C35 Zr C15 83.1(3)
C11 Zr C15 33.4(2)
C31 Zr C15 78.5(2)
C32 Zr C15 108.3(3)
C34 Zr C15 114.5(3)
C33 Zr C15 132.4(3)
C5 Zr C12 91.5(2)
C6 Zr C12 134.6(2)
C35 Zr C12 108.1(3)
C11 Zr C12 33.0(2)
C31 Zr C12 79.7(2)
C32 Zr C12 86.0(3)
C34 Zr C12 134.0(3)
C33 Zr C12 117.6(3)
C15 Zr C12 53.2(2)
C5 Zr C14 106.8(2)
C6 Zr C14 83.8(2)
C35 Zr C14 113.2(3)
C11 Zr C14 52.8(2)
C31 Zr C14 107.5(2)
C32 Zr C14 131.5(3)
C34 Zr C14 142.3(4)
C33 Zr C14 162.0(3)
C15 Zr C14 30.90(19)
C12 Zr C14 50.9(2)
C5 Zr C13 84.2(2)
C6 Zr C13 106.8(2)
C35 Zr C13 129.8(2)
C11 Zr C13 52.7(2)
C31 Zr C13 108.1(2)
C32 Zr C13 116.2(3)
C34 Zr C13 161.8(3)
C33 Zr C13 146.1(4)
C15 Zr C13 51.1(2)
C12 Zr C13 30.7(2)
C14 Zr C13 29.69(18)
C31 C1 C42 111.8(7)
C31 C1 C41 110.9(7)
C42 C1 C41 108.6(6)
C31 C1 C11 99.6(5)
C42 C1 C11 113.8(6)
C41 C1 C11 112.0(6)
C12 C11 C15 106.3(6)
C12 C11 C1 126.5(7)
C15 C11 C1 126.1(7)
C12 C11 Zr 78.8(4)
C15 C11 Zr 77.7(4)
C1 C11 Zr 101.1(4)
C16 C12 C11 134.8(7)
C16 C12 C13 116.0(7)
C11 C12 C13 109.2(7)
C16 C12 Zr 116.6(5)
C11 C12 Zr 68.2(4)
C13 C12 Zr 82.3(4)
C19 C13 C14 131.3(7)
C19 C13 C12 121.3(8)
C14 C13 C12 107.4(7)
C19 C13 Zr 124.1(5)
C14 C13 Zr 74.2(4)
C12 C13 Zr 67.0(4)
C20 C14 C13 129.9(8)
C20 C14 C15 121.6(8)
C13 C14 C15 108.4(7)
C20 C14 Zr 123.5(5)
C13 C14 Zr 76.1(4)
C15 C14 Zr 66.9(4)
C23 C15 C14 117.3(7)
C23 C15 C11 134.1(7)
C14 C15 C11 108.6(7)
C23 C15 Zr 116.6(5)
C14 C15 Zr 82.2(4)
C11 C15 Zr 68.9(4)
C17 C16 C12 120.8(8)
C17 C16 H16 119.6
C12 C16 H16 119.6
C16 C17 C18 121.4(8)
C16 C17 H17 119.3
C18 C17 H17 119.3
C19 C18 C17 120.4(8)
C19 C18 H18 119.8
C17 C18 H18 119.8
C18 C19 C13 120.1(8)
C18 C19 H19 119.9
C13 C19 H19 119.9
C21 C20 C14 118.6(8)
C21 C20 H20 120.7
C14 C20 H20 120.7
C20 C21 C22 121.1(8)
C20 C21 H21 119.5
C22 C21 H21 119.5
C23 C22 C21 121.9(8)
C23 C22 H22 119.0
C21 C22 H22 119.0
C22 C23 C15 119.5(8)
C22 C23 H23 120.3
C15 C23 H23 120.3
C35 C31 C32 105.5(7)
C35 C31 C1 126.2(8)
C32 C31 C1 124.8(8)
C35 C31 Zr 73.2(4)
C32 C31 Zr 73.4(4)
C1 C31 Zr 102.1(4)
C33 C32 C31 109.3(9)
C33 C32 Zr 76.6(5)
C31 C32 Zr 73.2(4)
C33 C32 H32 125.3
C31 C32 H32 125.3
Zr C32 H32 116.7
C34 C33 C32 107.7(10)
C34 C33 Zr 73.6(6)
C32 C33 Zr 70.9(5)
C34 C33 H33 126.1
C32 C33 H33 126.1
Zr C33 H33 121.1
C33 C34 C35 107.7(10)
C33 C34 Zr 74.6(6)
C35 C34 Zr 70.9(5)
C33 C34 H34 126.2
C35 C34 H34 126.2
Zr C34 H34 120.2
C31 C35 C34 109.7(9)
C31 C35 Zr 73.7(4)
C34 C35 Zr 76.4(5)
C31 C35 H35 125.1
C34 C35 H35 125.1
Zr C35 H35 116.6
C1 C41 H41A 109.5
C1 C41 H41B 109.5
H41A C41 H41B 109.5
C1 C41 H41C 109.5
H41A C41 H41C 109.5
H41B C41 H41C 109.5
C1 C42 H42A 109.5
C1 C42 H42B 109.5
H42A C42 H42B 109.5
C1 C42 H42C 109.5
H42A C42 H42C 109.5
H42B C42 H42C 109.5
Si5 C5 Zr 141.1(4)
Si5 C5 H5A 101.7
Zr C5 H5A 101.7
Si5 C5 H5B 101.7
Zr C5 H5B 101.7
H5A C5 H5B 104.7
C5 Si5 C53 109.0(4)
C5 Si5 C52 114.5(4)
C53 Si5 C52 107.9(5)
C5 Si5 C51 108.9(4)
C53 Si5 C51 110.3(5)
C52 Si5 C51 106.1(4)
Si5 C51 H51A 109.5
Si5 C51 H51B 109.5
H51A C51 H51B 109.5
Si5 C51 H51C 109.5
H51A C51 H51C 109.5
H51B C51 H51C 109.5
Si5 C52 H52A 109.5
Si5 C52 H52B 109.5
H52A C52 H52B 109.5
Si5 C52 H52C 109.5
H52A C52 H52C 109.5
H52B C52 H52C 109.5
Si5 C53 H53A 109.5
Si5 C53 H53B 109.5
H53A C53 H53B 109.5
Si5 C53 H53C 109.5
H53A C53 H53C 109.5
H53B C53 H53C 109.5
Si6 C6 Zr 132.8(4)
Si6 C6 H6A 104.0
Zr C6 H6A 104.0
Si6 C6 H6B 104.0
Zr C6 H6B 104.0
H6A C6 H6B 105.5
C6 Si6 C62 112.4(3)
C6 Si6 C63 113.9(3)
C62 Si6 C63 106.7(4)
C6 Si6 C61 109.1(4)
C62 Si6 C61 107.7(4)
C63 Si6 C61 106.7(4)
Si6 C61 H61A 109.5
Si6 C61 H61B 109.5
H61A C61 H61B 109.5
Si6 C61 H61C 109.5
H61A C61 H61C 109.5
H61B C61 H61C 109.5
Si6 C62 H62A 109.5
Si6 C62 H62B 109.5
H62A C62 H62B 109.5
Si6 C62 H62C 109.5
H62A C62 H62C 109.5
H62B C62 H62C 109.5
Si6 C63 H63A 109.5
Si6 C63 H63B 109.5
H63A C63 H63B 109.5
Si6 C63 H63C 109.5
H63A C63 H63C 109.5
H63B C63 H63C 109.5

loop_
_geom_bond_atom_site_label_1
_geom_bond_atom_site_label_2
_geom_bond_distance
Zr C5 2.237(6)
Zr C6 2.259(6)
Zr C35 2.457(7)
Zr C11 2.458(6)
Zr C31 2.463(6)
Zr C32 2.466(7)
Zr C34 2.527(9)
Zr C33 2.538(9)
Zr C15 2.573(7)
Zr C12 2.598(7)
Zr C14 2.772(7)
Zr C13 2.796(7)
C1 C31 1.523(9)
C1 C42 1.538(10)
C1 C41 1.546(10)
C1 C11 1.561(8)
C11 C12 1.441(10)
C11 C15 1.449(10)
C12 C16 1.420(10)
C12 C13 1.442(9)
C13 C19 1.398(9)
C13 C14 1.427(9)
C14 C20 1.399(9)
C14 C15 1.437(9)
C15 C23 1.423(10)
C16 C17 1.376(10)
C16 H16 0.9300
C17 C18 1.391(11)
C17 H17 0.9300
C18 C19 1.355(11)
C18 H18 0.9300
C19 H19 0.9300
C20 C21 1.362(10)
C20 H20 0.9300
C21 C22 1.400(11)
C21 H21 0.9300
C22 C23 1.363(10)
C22 H22 0.9300
C23 H23 0.9300
C31 C35 1.399(10)
C31 C32 1.416(10)
C32 C33 1.400(12)
C32 H32 0.9300
C33 C34 1.388(12)
C33 H33 0.9300
C34 C35 1.402(11)
C34 H34 0.9300
C35 H35 0.9300
C41 H41A 0.9600
C41 H41B 0.9600
C41 H41C 0.9600
C42 H42A 0.9600
C42 H42B 0.9600
C42 H42C 0.9600
C5 Si5 1.825(7)
C5 H5A 0.9700
C5 H5B 0.9700
Si5 C53 1.861(9)
Si5 C52 1.874(9)
Si5 C51 1.881(9)
C51 H51A 0.9600
C51 H51B 0.9600
C51 H51C 0.9600
C52 H52A 0.9600
C52 H52B 0.9600
C52 H52C 0.9600
C53 H53A 0.9600
C53 H53B 0.9600
C53 H53C 0.9600
C6 Si6 1.846(7)
C6 H6A 0.9700
C6 H6B 0.9700
Si6 C62 1.872(7)
Si6 C63 1.872(8)
Si6 C61 1.898(8)
C61 H61A 0.9600
C61 H61B 0.9600
C61 H61C 0.9600
C62 H62A 0.9600
C62 H62B 0.9600
C62 H62C 0.9600
C63 H63A 0.9600
C63 H63B 0.9600
C63 H63C 0.9600

loop_
_geom_torsion_atom_site_label_1
_geom_torsion_atom_site_label_2
_geom_torsion_atom_site_label_3
_geom_torsion_atom_site_label_4
_geom_torsion
C31 C1 C11 C12 -86.4(8)
C42 C1 C11 C12 32.6(9)
C41 C1 C11 C12 156.2(7)
C31 C1 C11 C15 80.6(8)
C42 C1 C11 C15 -160.4(7)
C41 C1 C11 C15 -36.8(9)
C31 C1 C11 Zr -2.2(6)
C42 C1 C11 Zr 116.9(6)
C41 C1 C11 Zr -119.5(6)
C5 Zr C11 C12 12.4(5)
C6 Zr C11 C12 -122.0(5)
C35 Zr C11 C12 154.9(5)
C31 Zr C11 C12 127.0(5)
C32 Zr C11 C12 99.6(5)
C34 Zr C11 C12 144.6(5)
C33 Zr C11 C12 110.9(5)
C15 Zr C11 C12 -109.7(5)
C14 Zr C11 C12 -73.4(4)
C13 Zr C11 C12 -35.9(4)
C5 Zr C11 C15 122.0(4)
C6 Zr C11 C15 -12.4(5)
C35 Zr C11 C15 -95.4(5)
C31 Zr C11 C15 -123.3(5)
C32 Zr C11 C15 -150.7(5)
C34 Zr C11 C15 -105.7(5)
C33 Zr C11 C15 -139.5(5)
C12 Zr C11 C15 109.7(5)
C14 Zr C11 C15 36.3(4)
C13 Zr C11 C15 73.8(4)
C5 Zr C11 C1 -113.0(5)
C6 Zr C11 C1 112.6(5)
C35 Zr C11 C1 29.5(5)
C31 Zr C11 C1 1.6(5)
C32 Zr C11 C1 -25.8(5)
C34 Zr C11 C1 19.2(6)
C33 Zr C11 C1 -14.6(6)
C15 Zr C11 C1 124.9(7)
C12 Zr C11 C1 -125.4(7)
C14 Zr C11 C1 161.2(6)
C13 Zr C11 C1 -161.3(6)
C15 C11 C12 C16 -179.9(8)
C1 C11 C12 C16 -10.8(12)
Zr C11 C12 C16 -106.4(8)
C15 C11 C12 C13 -0.5(7)
C1 C11 C12 C13 168.6(6)
Zr C11 C12 C13 73.0(5)
C15 C11 C12 Zr -73.5(4)
C1 C11 C12 Zr 95.6(6)
C5 Zr C12 C16 -39.3(6)
C6 Zr C12 C16 -145.4(6)
C35 Zr C12 C16 104.5(6)
C11 Zr C12 C16 130.4(8)
C31 Zr C12 C16 87.4(6)
C32 Zr C12 C16 54.4(6)
C34 Zr C12 C16 80.9(8)
C33 Zr C12 C16 46.8(7)
C15 Zr C12 C16 170.7(7)
C14 Zr C12 C16 -149.8(7)
C13 Zr C12 C16 -115.3(8)
C5 Zr C12 C11 -169.7(4)
C6 Zr C12 C11 84.2(5)
C35 Zr C12 C11 -25.9(5)
C31 Zr C12 C11 -43.0(4)
C32 Zr C12 C11 -76.0(5)
C34 Zr C12 C11 -49.5(6)
C33 Zr C12 C11 -83.6(5)
C15 Zr C12 C11 40.3(4)
C14 Zr C12 C11 79.8(4)
C13 Zr C12 C11 114.3(6)
C5 Zr C12 C13 75.9(5)
C6 Zr C12 C13 -30.1(6)
C35 Zr C12 C13 -140.2(5)
C11 Zr C12 C13 -114.3(6)
C31 Zr C12 C13 -157.3(5)
C32 Zr C12 C13 169.6(5)
C34 Zr C12 C13 -163.8(6)
C33 Zr C12 C13 162.1(5)
C15 Zr C12 C13 -74.0(5)
C14 Zr C12 C13 -34.6(4)
C16 C12 C13 C19 -1.2(10)
C11 C12 C13 C19 179.3(6)
Zr C12 C13 C19 -117.1(6)
C16 C12 C13 C14 179.6(6)
C11 C12 C13 C14 0.1(8)
Zr C12 C13 C14 63.7(5)
C16 C12 C13 Zr 115.9(6)
C11 C12 C13 Zr -63.6(4)
C5 Zr C13 C19 10.3(7)
C6 Zr C13 C19 -88.7(7)
C35 Zr C13 C19 165.6(6)
C11 Zr C13 C19 151.8(8)
C31 Zr C13 C19 136.7(7)
C32 Zr C13 C19 101.7(7)
C34 Zr C13 C19 153.3(11)
C33 Zr C13 C19 84.0(8)
C15 Zr C13 C19 -165.4(8)
C12 Zr C13 C19 113.2(9)
C14 Zr C13 C19 -129.5(9)
C5 Zr C13 C14 139.8(4)
C6 Zr C13 C14 40.8(5)
C35 Zr C13 C14 -64.9(5)
C11 Zr C13 C14 -78.7(5)
C31 Zr C13 C14 -93.7(5)
C32 Zr C13 C14 -128.8(5)
C34 Zr C13 C14 -77.2(12)
C33 Zr C13 C14 -146.5(5)
C15 Zr C13 C14 -35.9(4)
C12 Zr C13 C14 -117.3(6)
C5 Zr C13 C12 -102.9(5)
C6 Zr C13 C12 158.1(4)
C35 Zr C13 C12 52.4(6)
C11 Zr C13 C12 38.6(4)
C31 Zr C13 C12 23.5(5)
C32 Zr C13 C12 -11.5(5)
C34 Zr C13 C12 40.1(13)
C33 Zr C13 C12 -29.2(7)
C15 Zr C13 C12 81.4(4)
C14 Zr C13 C12 117.3(6)
C19 C13 C14 C20 -0.5(14)
C12 C13 C14 C20 178.6(7)
Zr C13 C14 C20 -122.3(8)
C19 C13 C14 C15 -178.8(7)
C12 C13 C14 C15 0.4(8)
Zr C13 C14 C15 59.4(5)
C19 C13 C14 Zr 121.8(8)
C12 C13 C14 Zr -59.0(5)
C5 Zr C14 C20 86.9(7)
C6 Zr C14 C20 -12.0(7)
C35 Zr C14 C20 -100.2(7)
C11 Zr C14 C20 -152.9(8)
C31 Zr C14 C20 -135.0(7)
C32 Zr C14 C20 -162.1(7)
C34 Zr C14 C20 -80.8(8)
C33 Zr C14 C20 -139.8(12)
C15 Zr C14 C20 -113.6(9)
C12 Zr C14 C20 164.8(8)
C13 Zr C14 C20 129.0(9)
C5 Zr C14 C13 -42.1(5)
C6 Zr C14 C13 -141.0(5)
C35 Zr C14 C13 130.8(4)
C11 Zr C14 C13 78.1(5)
C31 Zr C14 C13 96.0(5)
C32 Zr C14 C13 68.9(6)
C34 Zr C14 C13 150.2(5)
C33 Zr C14 C13 91.2(13)
C15 Zr C14 C13 117.4(6)
C12 Zr C14 C13 35.8(4)
C5 Zr C14 C15 -159.5(5)
C6 Zr C14 C15 101.6(5)
C35 Zr C14 C15 13.4(5)
C11 Zr C14 C15 -39.3(4)
C31 Zr C14 C15 -21.4(5)
C32 Zr C14 C15 -48.5(6)
C34 Zr C14 C15 32.8(7)
C33 Zr C14 C15 -26.2(14)
C12 Zr C14 C15 -81.6(4)
C13 Zr C14 C15 -117.4(6)
C20 C14 C15 C23 0.3(10)
C13 C14 C15 C23 178.7(6)
Zr C14 C15 C23 -116.0(6)
C20 C14 C15 C11 -179.1(6)
C13 C14 C15 C11 -0.7(8)
Zr C14 C15 C11 64.6(4)
C20 C14 C15 Zr 116.3(6)
C13 C14 C15 Zr -65.3(5)
C12 C11 C15 C23 -178.5(8)
C1 C11 C15 C23 12.3(12)
Zr C11 C15 C23 107.2(8)
C12 C11 C15 C14 0.7(7)
C1 C11 C15 C14 -168.4(6)
Zr C11 C15 C14 -73.6(5)
C12 C11 C15 Zr 74.3(4)
C1 C11 C15 Zr -94.8(6)
C5 Zr C15 C23 145.1(5)
C6 Zr C15 C23 39.8(6)
C35 Zr C15 C23 -50.9(6)
C11 Zr C15 C23 -129.9(8)
C31 Zr C15 C23 -84.1(6)
C32 Zr C15 C23 -99.5(6)
C34 Zr C15 C23 -41.9(7)
C33 Zr C15 C23 -73.9(8)
C12 Zr C15 C23 -169.7(7)
C14 Zr C15 C23 116.7(8)
C13 Zr C15 C23 151.1(7)
C5 Zr C15 C14 28.4(6)
C6 Zr C15 C14 -76.9(5)
C35 Zr C15 C14 -167.6(5)
C11 Zr C15 C14 113.4(6)
C31 Zr C15 C14 159.2(5)
C32 Zr C15 C14 143.8(5)
C34 Zr C15 C14 -158.6(5)
C33 Zr C15 C14 169.4(6)
C12 Zr C15 C14 73.6(5)
C13 Zr C15 C14 34.4(4)
C5 Zr C15 C11 -85.1(5)
C6 Zr C15 C11 169.7(4)
C35 Zr C15 C11 79.0(4)
C31 Zr C15 C11 45.8(4)
C32 Zr C15 C11 30.4(5)
C34 Zr C15 C11 87.9(5)
C33 Zr C15 C11 56.0(6)
C12 Zr C15 C11 -39.8(4)
C14 Zr C15 C11 -113.4(6)
C13 Zr C15 C11 -79.0(4)
C11 C12 C16 C17 -178.7(7)
C13 C12 C16 C17 1.9(10)
Zr C12 C16 C17 96.4(8)
C12 C16 C17 C18 -1.3(12)
C16 C17 C18 C19 -0.3(13)
C17 C18 C19 C13 1.1(12)
C14 C13 C19 C18 178.7(8)
C12 C13 C19 C18 -0.3(11)
Zr C13 C19 C18 -82.3(9)
C13 C14 C20 C21 -178.4(7)
C15 C14 C20 C21 -0.4(10)
Zr C14 C20 C21 81.3(8)
C14 C20 C21 C22 -0.5(11)
C20 C21 C22 C23 1.6(12)
C21 C22 C23 C15 -1.7(11)
C14 C15 C23 C22 0.8(10)
C11 C15 C23 C22 180.0(7)
Zr C15 C23 C22 -94.3(7)
C42 C1 C31 C35 163.8(6)
C41 C1 C31 C35 42.4(9)
C11 C1 C31 C35 -75.7(8)
C42 C1 C31 C32 -40.3(9)
C41 C1 C31 C32 -161.6(6)
C11 C1 C31 C32 80.3(8)
C42 C1 C31 Zr -118.3(5)
C41 C1 C31 Zr 120.4(5)
C11 C1 C31 Zr 2.2(6)
C5 Zr C31 C35 -126.7(5)
C6 Zr C31 C35 11.8(6)
C11 Zr C31 C35 122.9(6)
C32 Zr C31 C35 -112.4(7)
C34 Zr C31 C35 -36.6(5)
C33 Zr C31 C35 -75.9(6)
C15 Zr C31 C35 94.9(5)
C12 Zr C31 C35 149.1(5)
C14 Zr C31 C35 105.9(5)
C13 Zr C31 C35 137.1(5)
C5 Zr C31 C32 -14.3(6)
C6 Zr C31 C32 124.2(5)
C35 Zr C31 C32 112.4(7)
C11 Zr C31 C32 -124.7(6)
C34 Zr C31 C32 75.8(6)
C33 Zr C31 C32 36.5(5)
C15 Zr C31 C32 -152.7(6)
C12 Zr C31 C32 -98.5(5)
C14 Zr C31 C32 -141.7(5)
C13 Zr C31 C32 -110.5(5)
C5 Zr C31 C1 108.8(5)
C6 Zr C31 C1 -112.7(5)
C35 Zr C31 C1 -124.5(8)
C11 Zr C31 C1 -1.6(5)
C32 Zr C31 C1 123.1(8)
C34 Zr C31 C1 -161.1(8)
C33 Zr C31 C1 159.6(8)
C15 Zr C31 C1 -29.6(5)
C12 Zr C31 C1 24.6(5)
C14 Zr C31 C1 -18.6(6)
C13 Zr C31 C1 12.6(6)
C35 C31 C32 C33 -2.1(8)
C1 C31 C32 C33 -162.1(6)
Zr C31 C32 C33 -68.8(6)
C35 C31 C32 Zr 66.7(4)
C1 C31 C32 Zr -93.3(6)
C5 Zr C32 C33 -76.2(7)
C6 Zr C32 C33 32.7(9)
C35 Zr C32 C33 76.8(7)
C11 Zr C32 C33 160.0(8)
C31 Zr C32 C33 115.3(9)
C34 Zr C32 C33 36.1(6)
C15 Zr C32 C33 143.5(7)
C12 Zr C32 C33 -167.5(7)
C14 Zr C32 C33 167.4(7)
C13 Zr C32 C33 -161.6(7)
C5 Zr C32 C31 168.5(5)
C6 Zr C32 C31 -82.6(6)
C35 Zr C32 C31 -38.5(4)
C11 Zr C32 C31 44.7(5)
C34 Zr C32 C31 -79.2(6)
C33 Zr C32 C31 -115.3(9)
C15 Zr C32 C31 28.2(6)
C12 Zr C32 C31 77.2(5)
C14 Zr C32 C31 52.1(6)
C13 Zr C32 C31 83.1(5)
C31 C32 C33 C34 1.6(10)
Zr C32 C33 C34 -64.9(7)
C31 C32 C33 Zr 66.6(5)
C5 Zr C33 C34 -140.4(7)
C6 Zr C33 C34 -40.9(7)
C35 Zr C33 C34 37.3(5)
C11 Zr C33 C34 95.0(7)
C31 Zr C33 C34 78.3(6)
C32 Zr C33 C34 115.9(9)
C15 Zr C33 C34 66.1(8)
C12 Zr C33 C34 130.1(6)
C14 Zr C33 C34 83.9(15)
C13 Zr C33 C34 146.4(6)
C5 Zr C33 C32 103.7(7)
C6 Zr C33 C32 -156.8(6)
C35 Zr C33 C32 -78.7(6)
C11 Zr C33 C32 -20.9(8)
C31 Zr C33 C32 -37.6(5)
C34 Zr C33 C32 -115.9(9)
C15 Zr C33 C32 -49.9(9)
C12 Zr C33 C32 14.1(8)
C14 Zr C33 C32 -32.0(17)
C13 Zr C33 C32 30.5(10)
C32 C33 C34 C35 -0.5(10)
Zr C33 C34 C35 -63.6(6)
C32 C33 C34 Zr 63.2(6)
C5 Zr C34 C33 42.6(7)
C6 Zr C34 C33 140.8(7)
C35 Zr C34 C33 -115.4(9)
C11 Zr C34 C33 -96.5(7)
C31 Zr C34 C33 -78.3(6)
C32 Zr C34 C33 -36.8(6)
C15 Zr C34 C33 -132.1(6)
C12 Zr C34 C33 -70.5(8)
C14 Zr C34 C33 -149.9(6)
C13 Zr C34 C33 -97.7(13)
C5 Zr C34 C35 158.1(6)
C6 Zr C34 C35 -103.8(7)
C11 Zr C34 C35 18.9(7)
C31 Zr C34 C35 37.1(5)
C32 Zr C34 C35 78.6(6)
C33 Zr C34 C35 115.4(9)
C15 Zr C34 C35 -16.7(7)
C12 Zr C34 C35 44.9(9)
C14 Zr C34 C35 -34.5(9)
C13 Zr C34 C35 17.7(16)
C32 C31 C35 C34 1.8(8)
C1 C31 C35 C34 161.5(6)
Zr C31 C35 C34 68.6(5)
C32 C31 C35 Zr -66.8(4)
C1 C31 C35 Zr 92.9(6)
C33 C34 C35 C31 -0.8(9)
Zr C34 C35 C31 -66.9(5)
C33 C34 C35 Zr 66.0(7)
C5 Zr C35 C31 83.0(6)
C6 Zr C35 C31 -170.2(5)
C11 Zr C35 C31 -46.1(5)
C32 Zr C35 C31 38.9(4)
C34 Zr C35 C31 115.6(8)
C33 Zr C35 C31 79.3(6)
C15 Zr C35 C31 -79.6(5)
C12 Zr C35 C31 -32.1(5)
C14 Zr C35 C31 -86.5(5)
C13 Zr C35 C31 -57.3(6)
C5 Zr C35 C34 -32.6(9)
C6 Zr C35 C34 74.2(7)
C11 Zr C35 C34 -161.8(7)
C31 Zr C35 C34 -115.6(8)
C32 Zr C35 C34 -76.7(6)
C33 Zr C35 C34 -36.3(5)
C15 Zr C35 C34 164.8(7)
C12 Zr C35 C34 -147.7(6)
C14 Zr C35 C34 157.9(6)
C13 Zr C35 C34 -172.9(6)
C6 Zr C5 Si5 -106.0(6)
C35 Zr C5 Si5 -2.5(8)
C11 Zr C5 Si5 111.3(6)
C31 Zr C5 Si5 39.7(7)
C32 Zr C5 Si5 31.9(6)
C34 Zr C5 Si5 -20.6(7)
C33 Zr C5 Si5 0.4(6)
C15 Zr C5 Si5 152.7(5)
C12 Zr C5 Si5 118.0(6)
C14 Zr C5 Si5 167.4(5)
C13 Zr C5 Si5 147.9(6)
Zr C5 Si5 C53 -75.7(7)
Zr C5 Si5 C52 45.2(7)
Zr C5 Si5 C51 163.8(6)
C5 Zr C6 Si6 40.9(5)
C35 Zr C6 Si6 -99.9(5)
C11 Zr C6 Si6 -176.2(4)
C31 Zr C6 Si6 -106.3(5)
C32 Zr C6 Si6 -65.5(7)
C34 Zr C6 Si6 -68.3(5)
C33 Zr C6 Si6 -47.9(6)
C15 Zr C6 Si6 177.1(5)
C12 Zr C6 Si6 143.4(4)
C14 Zr C6 Si6 146.9(5)
C13 Zr C6 Si6 127.8(5)
Zr C6 Si6 C62 -48.2(6)
Zr C6 Si6 C63 73.3(6)
Zr C6 Si6 C61 -167.6(5)
